data_7129316
loop_
_publ_author_name
'Shi, Hong-Song'
'Li, Shuo-Han'
'Zhang, Fa-Guang'
'Ma, Jun-An'

_publ_section_title
;
 Catalytic regioselective construction of phenylthio- and
 phenoxyldifluoroalkyl tetrazoles from difluorodiazoketones
;
_journal_name_full 'Chemical Communications'
_journal_paper_doi 10.1039/D1CC05890H
_journal_year 2021
_chemical_formula_sum 'C15 H11 Br F2 N4 O S'
_chemical_formula_weight 413.25
_space_group_crystal_system monoclinic
_space_group_IT_number 14
_space_group_name_Hall '-P 2ybc'
_space_group_name_H-M_alt 'P 1 21/c 1'
_atom_sites_solution_hydrogens geom
_audit_creation_method SHELXL-2018/3
_audit_update_record
;
2021-10-17 deposited with the CCDC.	2021-11-24 downloaded from the CCDC.
;
_cell_angle_alpha 90
_cell_angle_beta 94.839(5)
_cell_angle_gamma 90
_cell_formula_units_Z 4
_cell_length_a 15.5290(10)
_cell_length_b 10.7691(7)
_cell_length_c 9.7943(6)
_cell_measurement_temperature 293(2)
_cell_volume 1632.10(18)
_computing_structure_refinement 'SHELXL-2018/3 (Sheldrick, 2018)'
_computing_structure_solution 'SHELXT 2018/2 (Sheldrick, 2018)'
_diffrn_ambient_temperature 293(2)
_diffrn_measured_fraction_theta_full 0.999
_diffrn_measured_fraction_theta_max 0.850
_diffrn_radiation_type MoK\a
_diffrn_radiation_wavelength 0.71073
_diffrn_reflns_av_R_equivalents 0.0290
_diffrn_reflns_av_unetI/netI 0.0401
_diffrn_reflns_Laue_measured_fraction_full 0.999
_diffrn_reflns_Laue_measured_fraction_max 0.850
_diffrn_reflns_limit_h_max 16
_diffrn_reflns_limit_h_min -20
_diffrn_reflns_limit_k_max 14
_diffrn_reflns_limit_k_min -11
_diffrn_reflns_limit_l_max 13
_diffrn_reflns_limit_l_min -12
_diffrn_reflns_number 12938
_diffrn_reflns_point_group_measured_fraction_full 0.999
_diffrn_reflns_point_group_measured_fraction_max 0.850
_diffrn_reflns_theta_full 25.242
_diffrn_reflns_theta_max 29.463
_diffrn_reflns_theta_min 2.817
_exptl_absorpt_coefficient_mu 2.678
_exptl_crystal_density_diffrn 1.682
_exptl_crystal_F_000 824
_exptl_crystal_size_max 0.380
_exptl_crystal_size_mid 0.320
_exptl_crystal_size_min 0.290
_refine_diff_density_max 0.914
_refine_diff_density_min -0.453
_refine_diff_density_rms 0.063
_refine_ls_extinction_method none
_refine_ls_goodness_of_fit_ref 1.013
_refine_ls_hydrogen_treatment constr
_refine_ls_matrix_type full
_refine_ls_number_parameters 218
_refine_ls_number_reflns 3856
_refine_ls_number_restraints 0
_refine_ls_restrained_S_all 1.013
_refine_ls_R_factor_all 0.0830
_refine_ls_R_factor_gt 0.0456
_refine_ls_shift/su_max 0.001
_refine_ls_shift/su_mean 0.000
_refine_ls_structure_factor_coef Fsqd
_refine_ls_weighting_details 'w=1/[\s^2^(Fo^2^)+(0.0400P)^2^+1.5997P] where P=(Fo^2^+2Fc^2^)/3'
_refine_ls_weighting_scheme calc
_refine_ls_wR_factor_gt 0.0923
_refine_ls_wR_factor_ref 0.1042
_reflns_Friedel_coverage 0.000
_reflns_number_gt 2624
_reflns_number_total 3856
_reflns_threshold_expression 'I > 2\s(I)'
_cod_data_source_file d1cc05890h2.cif
_cod_data_source_block shs
_cod_original_sg_symbol_H-M 'P 21/c'
_cod_database_code 7129316
_shelx_shelxl_version_number 2018/3
_shelx_space_group_comment
;
The symmetry employed for this shelxl refinement is uniquely defined
by the following loop, which should always be used as a source of
symmetry information in preference to the above space-group names.
They are only intended as comments.
;
_shelx_estimated_absorpt_t_min 0.429
_shelx_estimated_absorpt_t_max 0.511

loop_
_space_group_symop_operation_xyz
'x, y, z'
'-x, y+1/2, -z+1/2'
'-x, -y, -z'
'x, -y-1/2, z-1/2'

loop_
_atom_site_label
_atom_site_type_symbol
_atom_site_fract_x
_atom_site_fract_y
_atom_site_fract_z
_atom_site_U_iso_or_equiv
_atom_site_adp_type
_atom_site_occupancy
_atom_site_site_symmetry_order
_atom_site_calc_flag
_atom_site_refinement_flags_posn
_atom_site_refinement_flags_adp
_atom_site_refinement_flags_occupancy
_atom_site_disorder_assembly
_atom_site_disorder_group
Br01 Br 0.85049(2) 0.81041(4) 0.32484(4) 0.06063(15) Uani 1 1 d . . . . .
S002 S 0.23582(5) 0.73228(9) 0.93327(8) 0.0478(2) Uani 1 1 d . . . . .
F003 F 0.32655(12) 0.78609(18) 0.72745(17) 0.0513(5) Uani 1 1 d . . . . .
F004 F 0.31331(12) 0.58990(17) 0.7663(2) 0.0572(5) Uani 1 1 d . . . . .
O005 O 0.42898(15) 0.82318(19) 0.9689(2) 0.0466(5) Uani 1 1 d . . . . .
H005 H 0.440918 0.870071 0.907277 0.070 Uiso 1 1 calc R U . . .
N006 N 0.57517(15) 0.6524(2) 0.6924(2) 0.0325(5) Uani 1 1 d . . . . .
N007 N 0.52757(15) 0.7327(2) 0.7565(2) 0.0344(6) Uani 1 1 d . . . . .
N008 N 0.55888(19) 0.5351(2) 0.7215(3) 0.0489(7) Uani 1 1 d . . . . .
N009 N 0.49871(19) 0.5376(2) 0.8090(3) 0.0507(7) Uani 1 1 d . . . . .
C00A C 0.48062(18) 0.6582(2) 0.8275(3) 0.0325(6) Uani 1 1 d . . . . .
C00B C 0.41178(19) 0.7032(2) 0.9146(3) 0.0332(6) Uani 1 1 d . . . . .
H00B H 0.408948 0.645458 0.991433 0.040 Uiso 1 1 calc R U . . .
C00C C 0.63837(18) 0.6892(3) 0.6014(3) 0.0340(6) Uani 1 1 d . . . . .
C00D C 0.3244(2) 0.7015(3) 0.8305(3) 0.0355(7) Uani 1 1 d . . . . .
C00E C 0.6521(2) 0.8144(3) 0.5826(3) 0.0404(7) Uani 1 1 d . . . . .
H00E H 0.620067 0.873268 0.625870 0.049 Uiso 1 1 calc R U . . .
C00F C 0.1492(2) 0.7089(3) 0.8044(3) 0.0424(8) Uani 1 1 d . . . . .
C00G C 0.7147(2) 0.8503(3) 0.4980(3) 0.0445(8) Uani 1 1 d . . . . .
H00G H 0.724965 0.934139 0.483441 0.053 Uiso 1 1 calc R U . . .
C00H C 0.7617(2) 0.7615(3) 0.4355(3) 0.0412(7) Uani 1 1 d . . . . .
C00I C 0.6833(2) 0.6003(3) 0.5360(3) 0.0477(8) Uani 1 1 d . . . . .
H00I H 0.671786 0.516495 0.548027 0.057 Uiso 1 1 calc R U . . .
C00J C 0.1140(2) 0.5919(4) 0.7839(4) 0.0554(9) Uani 1 1 d . . . . .
H00J H 0.135893 0.525567 0.836824 0.067 Uiso 1 1 calc R U . . .
C00K C 0.1158(2) 0.8076(4) 0.7279(4) 0.0573(9) Uani 1 1 d . . . . .
H00K H 0.138341 0.886992 0.742186 0.069 Uiso 1 1 calc R U . . .
C00L C 0.7457(2) 0.6370(3) 0.4523(4) 0.0505(8) Uani 1 1 d . . . . .
H00L H 0.776777 0.577962 0.407447 0.061 Uiso 1 1 calc R U . . .
C00M C 0.0465(3) 0.5728(5) 0.6854(5) 0.0724(12) Uani 1 1 d . . . . .
H00M H 0.023387 0.493720 0.671588 0.087 Uiso 1 1 calc R U . . .
C00N C 0.0138(3) 0.6696(5) 0.6084(4) 0.0777(14) Uani 1 1 d . . . . .
H00N H -0.031608 0.656481 0.541826 0.093 Uiso 1 1 calc R U . . .
C00O C 0.0475(3) 0.7865(5) 0.6283(4) 0.0722(13) Uani 1 1 d . . . . .
H00O H 0.024740 0.852190 0.575217 0.087 Uiso 1 1 calc R U . . .

loop_
_atom_site_aniso_label
_atom_site_aniso_U_11
_atom_site_aniso_U_22
_atom_site_aniso_U_33
_atom_site_aniso_U_23
_atom_site_aniso_U_13
_atom_site_aniso_U_12
Br01 0.0463(2) 0.0802(3) 0.0576(2) 0.01243(19) 0.01715(16) -0.00537(18)
S002 0.0375(5) 0.0697(6) 0.0369(4) -0.0085(4) 0.0078(3) 0.0001(4)
F003 0.0466(11) 0.0688(13) 0.0381(10) 0.0150(9) 0.0015(8) -0.0016(9)
F004 0.0481(12) 0.0508(11) 0.0728(13) -0.0286(10) 0.0064(10) -0.0070(9)
O005 0.0530(14) 0.0424(13) 0.0448(12) -0.0040(10) 0.0060(11) -0.0022(11)
N006 0.0323(13) 0.0254(12) 0.0403(13) 0.0004(10) 0.0063(10) 0.0002(10)
N007 0.0365(14) 0.0276(12) 0.0400(13) -0.0032(11) 0.0082(11) 0.0021(10)
N008 0.0552(18) 0.0281(14) 0.0667(19) 0.0026(13) 0.0244(15) 0.0028(12)
N009 0.0580(18) 0.0289(14) 0.0693(19) 0.0024(13) 0.0294(15) 0.0016(12)
C00A 0.0322(15) 0.0270(15) 0.0383(15) 0.0017(12) 0.0034(12) -0.0002(12)
C00B 0.0384(16) 0.0277(15) 0.0337(15) 0.0020(12) 0.0045(12) -0.0009(12)
C00C 0.0312(15) 0.0341(16) 0.0367(15) -0.0022(13) 0.0028(12) -0.0033(12)
C00D 0.0391(16) 0.0340(16) 0.0337(15) -0.0033(13) 0.0054(12) -0.0039(13)
C00E 0.0393(17) 0.0332(16) 0.0497(18) -0.0011(14) 0.0090(14) 0.0015(13)
C00F 0.0338(17) 0.059(2) 0.0353(16) -0.0038(15) 0.0108(13) 0.0034(15)
C00G 0.0444(19) 0.0361(17) 0.0534(19) 0.0043(15) 0.0065(15) -0.0040(14)
C00H 0.0334(17) 0.055(2) 0.0355(16) 0.0021(14) 0.0028(13) -0.0052(14)
C00I 0.048(2) 0.0338(16) 0.063(2) -0.0078(16) 0.0180(16) -0.0045(15)
C00J 0.045(2) 0.065(2) 0.056(2) -0.0032(18) 0.0062(17) -0.0019(18)
C00K 0.047(2) 0.067(2) 0.060(2) 0.0100(19) 0.0138(18) 0.0095(18)
C00L 0.047(2) 0.047(2) 0.060(2) -0.0154(17) 0.0188(16) -0.0013(16)
C00M 0.055(3) 0.090(3) 0.073(3) -0.020(2) 0.006(2) -0.012(2)
C00N 0.047(2) 0.131(4) 0.056(2) -0.020(3) 0.0050(19) 0.003(3)
C00O 0.055(3) 0.109(4) 0.054(2) 0.018(2) 0.008(2) 0.030(3)

loop_
_atom_type_symbol
_atom_type_description
_atom_type_scat_dispersion_real
_atom_type_scat_dispersion_imag
_atom_type_scat_source
C C 0.0033 0.0016 'International Tables Vol C Tables 4.2.6.8 and 6.1.1.4'
H H 0.0000 0.0000 'International Tables Vol C Tables 4.2.6.8 and 6.1.1.4'
Br Br -0.2901 2.4595 'International Tables Vol C Tables 4.2.6.8 and 6.1.1.4'
F F 0.0171 0.0103 'International Tables Vol C Tables 4.2.6.8 and 6.1.1.4'
N N 0.0061 0.0033 'International Tables Vol C Tables 4.2.6.8 and 6.1.1.4'
O O 0.0106 0.0060 'International Tables Vol C Tables 4.2.6.8 and 6.1.1.4'
S S 0.1246 0.1234 'International Tables Vol C Tables 4.2.6.8 and 6.1.1.4'

loop_
_geom_angle_atom_site_label_1
_geom_angle_atom_site_label_2
_geom_angle_atom_site_label_3
_geom_angle
_geom_angle_site_symmetry_1
_geom_angle_site_symmetry_3
_geom_angle_publ_flag
C00F S002 C00D 98.32(13) . . ?
C00B O005 H005 109.5 . . ?
N008 N006 N007 113.3(2) . . ?
N008 N006 C00C 123.4(2) . . ?
N007 N006 C00C 123.4(2) . . ?
C00A N007 N006 101.9(2) . . ?
N009 N008 N006 106.2(2) . . ?
N008 N009 C00A 105.9(2) . . ?
N007 C00A N009 112.7(3) . . ?
N007 C00A C00B 123.6(2) . . ?
N009 C00A C00B 123.7(2) . . ?
O005 C00B C00A 112.8(2) . . ?
O005 C00B C00D 110.2(2) . . ?
C00A C00B C00D 109.4(2) . . ?
O005 C00B H00B 108.1 . . ?
C00A C00B H00B 108.1 . . ?
C00D C00B H00B 108.1 . . ?
C00I C00C C00E 121.9(3) . . ?
C00I C00C N006 119.9(3) . . ?
C00E C00C N006 118.3(2) . . ?
F004 C00D F003 105.0(2) . . ?
F004 C00D C00B 109.4(2) . . ?
F003 C00D C00B 108.4(2) . . ?
F004 C00D S002 110.3(2) . . ?
F003 C00D S002 111.0(2) . . ?
C00B C00D S002 112.46(19) . . ?
C00C C00E C00G 118.5(3) . . ?
C00C C00E H00E 120.8 . . ?
C00G C00E H00E 120.8 . . ?
C00K C00F C00J 119.9(3) . . ?
C00K C00F S002 120.2(3) . . ?
C00J C00F S002 119.8(3) . . ?
C00H C00G C00E 119.8(3) . . ?
C00H C00G H00G 120.1 . . ?
C00E C00G H00G 120.1 . . ?
C00L C00H C00G 121.1(3) . . ?
C00L C00H Br01 119.0(2) . . ?
C00G C00H Br01 119.9(2) . . ?
C00C C00I C00L 119.2(3) . . ?
C00C C00I H00I 120.4 . . ?
C00L C00I H00I 120.4 . . ?
C00M C00J C00F 120.4(4) . . ?
C00M C00J H00J 119.8 . . ?
C00F C00J H00J 119.8 . . ?
C00F C00K C00O 118.9(4) . . ?
C00F C00K H00K 120.6 . . ?
C00O C00K H00K 120.6 . . ?
C00H C00L C00I 119.5(3) . . ?
C00H C00L H00L 120.2 . . ?
C00I C00L H00L 120.2 . . ?
C00N C00M C00J 120.0(4) . . ?
C00N C00M H00M 120.0 . . ?
C00J C00M H00M 120.0 . . ?
C00M C00N C00O 120.3(4) . . ?
C00M C00N H00N 119.8 . . ?
C00O C00N H00N 119.8 . . ?
C00N C00O C00K 120.5(4) . . ?
C00N C00O H00O 119.8 . . ?
C00K C00O H00O 119.8 . . ?

loop_
_geom_bond_atom_site_label_1
_geom_bond_atom_site_label_2
_geom_bond_distance
_geom_bond_site_symmetry_2
_geom_bond_publ_flag
Br01 C00H 1.899(3) . ?
S002 C00F 1.783(3) . ?
S002 C00D 1.802(3) . ?
F003 C00D 1.362(3) . ?
F004 C00D 1.361(3) . ?
O005 C00B 1.414(3) . ?
O005 H005 0.8200 . ?
N006 N008 1.324(3) . ?
N006 N007 1.329(3) . ?
N006 C00C 1.436(4) . ?
N007 C00A 1.321(4) . ?
N008 N009 1.321(4) . ?
N009 C00A 1.344(4) . ?
C00A C00B 1.503(4) . ?
C00B C00D 1.527(4) . ?
C00B H00B 0.9800 . ?
C00C C00I 1.374(4) . ?
C00C C00E 1.380(4) . ?
C00E C00G 1.384(4) . ?
C00E H00E 0.9300 . ?
C00F C00K 1.376(5) . ?
C00F C00J 1.382(5) . ?
C00G C00H 1.378(5) . ?
C00G H00G 0.9300 . ?
C00H C00L 1.376(5) . ?
C00I C00L 1.379(4) . ?
C00I H00I 0.9300 . ?
C00J C00M 1.378(5) . ?
C00J H00J 0.9300 . ?
C00K C00O 1.398(6) . ?
C00K H00K 0.9300 . ?
C00L H00L 0.9300 . ?
C00M C00N 1.360(6) . ?
C00M H00M 0.9300 . ?
C00N C00O 1.370(6) . ?
C00N H00N 0.9300 . ?
C00O H00O 0.9300 . ?

loop_
_geom_torsion_atom_site_label_1
_geom_torsion_atom_site_label_2
_geom_torsion_atom_site_label_3
_geom_torsion_atom_site_label_4
_geom_torsion
_geom_torsion_site_symmetry_1
_geom_torsion_site_symmetry_2
_geom_torsion_site_symmetry_3
_geom_torsion_site_symmetry_4
_geom_torsion_publ_flag
N008 N006 N007 C00A 0.0(3) . . . . ?
C00C N006 N007 C00A -179.5(3) . . . . ?
N007 N006 N008 N009 -0.5(4) . . . . ?
C00C N006 N008 N009 179.1(3) . . . . ?
N006 N008 N009 C00A 0.7(4) . . . . ?
N006 N007 C00A N009 0.4(3) . . . . ?
N006 N007 C00A C00B -177.1(3) . . . . ?
N008 N009 C00A N007 -0.7(4) . . . . ?
N008 N009 C00A C00B 176.8(3) . . . . ?
N007 C00A C00B O005 -29.8(4) . . . . ?
N009 C00A C00B O005 153.0(3) . . . . ?
N007 C00A C00B C00D 93.2(3) . . . . ?
N009 C00A C00B C00D -84.0(3) . . . . ?
N008 N006 C00C C00I 2.3(4) . . . . ?
N007 N006 C00C C00I -178.2(3) . . . . ?
N008 N006 C00C C00E -177.6(3) . . . . ?
N007 N006 C00C C00E 1.9(4) . . . . ?
O005 C00B C00D F004 173.1(2) . . . . ?
C00A C00B C00D F004 48.5(3) . . . . ?
O005 C00B C00D F003 59.1(3) . . . . ?
C00A C00B C00D F003 -65.4(3) . . . . ?
O005 C00B C00D S002 -64.0(3) . . . . ?
C00A C00B C00D S002 171.51(19) . . . . ?
C00F S002 C00D F004 -52.8(2) . . . . ?
C00F S002 C00D F003 63.1(2) . . . . ?
C00F S002 C00D C00B -175.3(2) . . . . ?
C00I C00C C00E C00G -1.7(5) . . . . ?
N006 C00C C00E C00G 178.2(3) . . . . ?
C00D S002 C00F C00K -92.4(3) . . . . ?
C00D S002 C00F C00J 89.4(3) . . . . ?
C00C C00E C00G C00H -0.3(5) . . . . ?
C00E C00G C00H C00L 2.1(5) . . . . ?
C00E C00G C00H Br01 -177.7(2) . . . . ?
C00E C00C C00I C00L 1.9(5) . . . . ?
N006 C00C C00I C00L -178.0(3) . . . . ?
C00K C00F C00J C00M 1.2(5) . . . . ?
S002 C00F C00J C00M 179.5(3) . . . . ?
C00J C00F C00K C00O -1.3(5) . . . . ?
S002 C00F C00K C00O -179.5(3) . . . . ?
C00G C00H C00L C00I -1.8(5) . . . . ?
Br01 C00H C00L C00I 177.9(3) . . . . ?
C00C C00I C00L C00H -0.1(5) . . . . ?
C00F C00J C00M C00N -0.5(6) . . . . ?
C00J C00M C00N C00O -0.1(6) . . . . ?
C00M C00N C00O C00K 0.0(6) . . . . ?
C00F C00K C00O C00N 0.7(6) . . . . ?
